data_7017093
loop_
_publ_author_name
'Tabei, Elham Sadat'
'Samouei, Hamidreza'
'Rashidi, Mehdi'

_publ_section_title
;
 Multiple hydrogen bondings in a platinum complex.
;
_journal_issue 43
_journal_name_full 'Dalton transactions (Cambridge, England : 2003)'
_journal_page_first 11385
_journal_page_last 11388
_journal_paper_doi 10.1039/c1dt11298h
_journal_volume 40
_journal_year 2011
_chemical_formula_moiety 'C17 H15 I2 N2 P Pt'
_chemical_formula_sum 'C17 H15 I2 N2 P Pt'
_chemical_formula_weight 727.17
_chemical_name_systematic
;
?
;
_space_group_IT_number 14
_symmetry_cell_setting monoclinic
_symmetry_space_group_name_Hall '-P 2yn'
_symmetry_space_group_name_H-M 'P 1 21/n 1'
_atom_sites_solution_hydrogens geom
_atom_sites_solution_primary direct
_atom_sites_solution_secondary difmap
_audit_creation_method SHELXL-97
_cell_angle_alpha 90.00
_cell_angle_beta 118.732(3)
_cell_angle_gamma 90.00
_cell_formula_units_Z 4
_cell_length_a 8.8108(5)
_cell_length_b 27.2138(14)
_cell_length_c 8.9464(5)
_cell_measurement_reflns_used 9431
_cell_measurement_temperature 100(2)
_cell_measurement_theta_max 29.08
_cell_measurement_theta_min 2.67
_cell_volume 1881.01(19)
_computing_structure_refinement 'SHELXL-97 (Sheldrick, 1997)'
_computing_structure_solution 'SHELXS-97 (Sheldrick, 1990)'
_diffrn_ambient_temperature 100(2)
_diffrn_measured_fraction_theta_full 0.998
_diffrn_measured_fraction_theta_max 0.998
_diffrn_measurement_device_type 'Bruker APEX-II CCD'
_diffrn_measurement_method '\f and w\ scans'
_diffrn_radiation_monochromator graphite
_diffrn_radiation_source 'fine-focus sealed tube'
_diffrn_radiation_type MoK\a
_diffrn_radiation_wavelength 0.71073
_diffrn_reflns_av_R_equivalents 0.0727
_diffrn_reflns_av_sigmaI/netI 0.0284
_diffrn_reflns_limit_h_max 11
_diffrn_reflns_limit_h_min -11
_diffrn_reflns_limit_k_max 35
_diffrn_reflns_limit_k_min -35
_diffrn_reflns_limit_l_max 11
_diffrn_reflns_limit_l_min -11
_diffrn_reflns_number 69227
_diffrn_reflns_theta_full 27.50
_diffrn_reflns_theta_max 27.50
_diffrn_reflns_theta_min 2.67
_exptl_absorpt_coefficient_mu 10.827
_exptl_absorpt_correction_T_max 0.4779
_exptl_absorpt_correction_T_min 0.2935
_exptl_absorpt_correction_type multi-scan
_exptl_absorpt_process_details SADABS
_exptl_crystal_colour yellow
_exptl_crystal_density_diffrn 2.568
_exptl_crystal_density_method 'not measured'
_exptl_crystal_description block
_exptl_crystal_F_000 1320
_exptl_crystal_size_max 0.15
_exptl_crystal_size_mid 0.08
_exptl_crystal_size_min 0.08
_refine_diff_density_max 2.762
_refine_diff_density_min -1.801
_refine_diff_density_rms 0.240
_refine_ls_extinction_method none
_refine_ls_goodness_of_fit_ref 1.145
_refine_ls_hydrogen_treatment constr
_refine_ls_matrix_type full
_refine_ls_number_parameters 208
_refine_ls_number_reflns 4318
_refine_ls_number_restraints 0
_refine_ls_restrained_S_all 1.145
_refine_ls_R_factor_all 0.0431
_refine_ls_R_factor_gt 0.0386
_refine_ls_shift/su_max 0.001
_refine_ls_shift/su_mean 0.000
_refine_ls_structure_factor_coef Fsqd
_refine_ls_weighting_details 'calc w=1/[\s^2^(Fo^2^)+(0.0437P)^2^+26.5219P] where P=(Fo^2^+2Fc^2^)/3'
_refine_ls_weighting_scheme calc
_refine_ls_wR_factor_gt 0.0994
_refine_ls_wR_factor_ref 0.1011
_reflns_number_gt 3974
_reflns_number_total 4318
_reflns_threshold_expression >2sigma(I)
_cod_data_source_file c1dt11298h.txt
_cod_data_source_block esta025
_cod_original_cell_volume 1881.01(18)
_cod_original_sg_symbol_Hall '-P 2 yn'
_cod_original_sg_symbol_H-M P21/n
_cod_database_code 7017093

loop_
_symmetry_equiv_pos_as_xyz
'x, y, z'
'-x+1/2, y+1/2, -z+1/2'
'-x, -y, -z'
'x-1/2, -y-1/2, z-1/2'

loop_
_atom_site_label
_atom_site_type_symbol
_atom_site_fract_x
_atom_site_fract_y
_atom_site_fract_z
_atom_site_U_iso_or_equiv
_atom_site_adp_type
_atom_site_occupancy
_atom_site_symmetry_multiplicity
_atom_site_calc_flag
_atom_site_refinement_flags
Pt1 Pt 0.82577(4) 0.418608(10) 0.38833(4) 0.01311(10) Uani 1 1 d .
I1 I 0.77123(8) 0.45550(2) 0.09057(7) 0.02218(14) Uani 1 1 d .
I2 I 0.92388(7) 0.336300(18) 0.31549(7) 0.01920(13) Uani 1 1 d .
P1 P 0.8596(3) 0.38776(7) 0.6298(2) 0.0132(4) Uani 1 1 d .
N1 N 0.7574(9) 0.4822(3) 0.4705(8) 0.0173(14) Uani 1 1 d .
N2 N 0.8380(9) 0.4382(2) 0.7236(9) 0.0185(14) Uani 1 1 d .
H20 H 0.8633 0.4373 0.8315 0.022 Uiso 1 1 calc R
C1 C 0.6958(11) 0.5233(3) 0.3760(11) 0.0205(17) Uani 1 1 d .
H1 H 0.6750 0.5232 0.2615 0.025 Uiso 1 1 calc R
C2 C 0.6617(12) 0.5662(3) 0.4414(11) 0.0247(18) Uani 1 1 d .
H2 H 0.6243 0.5953 0.3747 0.030 Uiso 1 1 calc R
C3 C 0.6834(12) 0.5653(3) 0.6041(12) 0.0250(19) Uani 1 1 d .
H3 H 0.6568 0.5936 0.6489 0.030 Uiso 1 1 calc R
C4 C 0.7428(12) 0.5240(3) 0.7020(12) 0.0226(18) Uani 1 1 d .
H4 H 0.7593 0.5234 0.8150 0.027 Uiso 1 1 calc R
C5 C 0.7793(10) 0.4822(3) 0.6308(10) 0.0153(15) Uani 1 1 d .
C6 C 1.0622(11) 0.3616(3) 0.7839(9) 0.0170(15) Uani 1 1 d .
C7 C 1.1992(11) 0.3922(3) 0.8882(10) 0.0207(17) Uani 1 1 d .
H7 H 1.1847 0.4269 0.8807 0.025 Uiso 1 1 calc R
C8 C 1.3583(12) 0.3717(4) 1.0041(11) 0.0257(19) Uani 1 1 d .
H8 H 1.4520 0.3923 1.0769 0.031 Uiso 1 1 calc R
C9 C 1.3784(11) 0.3211(4) 1.0121(11) 0.0248(18) Uani 1 1 d .
H9 H 1.4877 0.3073 1.0886 0.030 Uiso 1 1 calc R
C10 C 1.2430(12) 0.2904(4) 0.9114(12) 0.029(2) Uani 1 1 d .
H10 H 1.2577 0.2557 0.9203 0.035 Uiso 1 1 calc R
C11 C 1.0853(11) 0.3108(3) 0.7970(11) 0.0198(16) Uani 1 1 d .
H11 H 0.9917 0.2898 0.7264 0.024 Uiso 1 1 calc R
C12 C 0.6982(10) 0.3448(3) 0.6186(10) 0.0153(15) Uani 1 1 d .
C13 C 0.7006(11) 0.3283(3) 0.7674(11) 0.0209(17) Uani 1 1 d .
H13 H 0.7908 0.3381 0.8758 0.025 Uiso 1 1 calc R
C14 C 0.5713(11) 0.2977(3) 0.7556(12) 0.0249(19) Uani 1 1 d .
H14 H 0.5756 0.2853 0.8569 0.030 Uiso 1 1 calc R
C15 C 0.4350(12) 0.2846(4) 0.5993(13) 0.028(2) Uani 1 1 d .
H15 H 0.3438 0.2646 0.5936 0.034 Uiso 1 1 calc R
C16 C 0.4320(12) 0.3006(3) 0.4516(11) 0.0218(17) Uani 1 1 d .
H16 H 0.3391 0.2913 0.3440 0.026 Uiso 1 1 calc R
C17 C 0.5639(11) 0.3302(3) 0.4593(10) 0.0198(16) Uani 1 1 d .
H17 H 0.5632 0.3405 0.3575 0.024 Uiso 1 1 calc R

loop_
_atom_site_aniso_label
_atom_site_aniso_U_11
_atom_site_aniso_U_22
_atom_site_aniso_U_33
_atom_site_aniso_U_23
_atom_site_aniso_U_13
_atom_site_aniso_U_12
Pt1 0.01534(16) 0.00989(15) 0.01409(15) 0.00000(10) 0.00707(12) -0.00079(10)
I1 0.0362(3) 0.0158(3) 0.0173(3) 0.00151(19) 0.0150(2) -0.0006(2)
I2 0.0251(3) 0.0124(2) 0.0216(3) -0.00264(19) 0.0125(2) 0.0010(2)
P1 0.0163(9) 0.0077(9) 0.0152(9) -0.0007(7) 0.0072(8) -0.0002(7)
N1 0.017(3) 0.021(4) 0.014(3) 0.003(3) 0.008(3) 0.000(3)
N2 0.030(4) 0.007(3) 0.016(3) 0.005(3) 0.009(3) 0.002(3)
C1 0.026(4) 0.019(4) 0.020(4) 0.004(3) 0.013(3) 0.005(3)
C2 0.033(5) 0.016(4) 0.025(4) 0.007(3) 0.014(4) 0.011(4)
C3 0.034(5) 0.014(4) 0.034(5) 0.005(3) 0.021(4) 0.009(4)
C4 0.031(5) 0.015(4) 0.028(4) 0.001(3) 0.019(4) 0.004(3)
C5 0.022(4) 0.004(3) 0.021(4) 0.002(3) 0.011(3) -0.001(3)
C6 0.021(4) 0.019(4) 0.011(3) -0.003(3) 0.007(3) 0.003(3)
C7 0.021(4) 0.020(4) 0.017(4) 0.004(3) 0.007(3) -0.005(3)
C8 0.024(4) 0.031(5) 0.019(4) -0.001(3) 0.007(4) -0.005(4)
C9 0.011(4) 0.035(5) 0.021(4) 0.001(4) 0.002(3) 0.004(4)
C10 0.031(5) 0.028(5) 0.027(5) -0.006(4) 0.014(4) 0.001(4)
C11 0.019(4) 0.017(4) 0.020(4) -0.005(3) 0.007(3) -0.002(3)
C12 0.018(4) 0.010(3) 0.018(4) 0.003(3) 0.008(3) 0.002(3)
C13 0.021(4) 0.016(4) 0.021(4) 0.001(3) 0.006(3) 0.000(3)
C14 0.022(4) 0.029(5) 0.028(4) 0.011(4) 0.014(4) 0.002(4)
C15 0.023(4) 0.030(5) 0.037(5) 0.011(4) 0.018(4) -0.002(4)
C16 0.026(4) 0.009(4) 0.027(4) -0.001(3) 0.009(4) -0.003(3)
C17 0.020(4) 0.021(4) 0.017(4) 0.003(3) 0.008(3) 0.003(3)

loop_
_atom_type_symbol
_atom_type_description
_atom_type_scat_dispersion_real
_atom_type_scat_dispersion_imag
_atom_type_scat_source
C C 0.0033 0.0016 'International Tables Vol C Tables 4.2.6.8 and 6.1.1.4'
H H 0.0000 0.0000 'International Tables Vol C Tables 4.2.6.8 and 6.1.1.4'
N N 0.0061 0.0033 'International Tables Vol C Tables 4.2.6.8 and 6.1.1.4'
P P 0.1023 0.0942 'International Tables Vol C Tables 4.2.6.8 and 6.1.1.4'
I I -0.4742 1.8119 'International Tables Vol C Tables 4.2.6.8 and 6.1.1.4'
Pt Pt -1.7033 8.3905 'International Tables Vol C Tables 4.2.6.8 and 6.1.1.4'

loop_
_geom_angle_atom_site_label_1
_geom_angle_atom_site_label_2
_geom_angle_atom_site_label_3
_geom_angle
N1 Pt1 P1 84.01(19)
N1 Pt1 I2 174.53(18)
P1 Pt1 I2 90.75(5)
N1 Pt1 I1 95.54(18)
P1 Pt1 I1 177.71(6)
I2 Pt1 I1 89.767(19)
N2 P1 C6 104.5(4)
N2 P1 C12 106.5(4)
C6 P1 C12 104.6(4)
N2 P1 Pt1 100.7(2)
C6 P1 Pt1 121.3(3)
C12 P1 Pt1 117.5(3)
C1 N1 C5 118.3(7)
C1 N1 Pt1 124.5(5)
C5 N1 Pt1 117.2(5)
C5 N2 P1 120.1(6)
C5 N2 H20 119.9
P1 N2 H20 119.9
N1 C1 C2 122.1(8)
N1 C1 H1 118.9
C2 C1 H1 118.9
C3 C2 C1 118.6(8)
C3 C2 H2 120.7
C1 C2 H2 120.7
C4 C3 C2 120.7(8)
C4 C3 H3 119.6
C2 C3 H3 119.6
C3 C4 C5 118.3(8)
C3 C4 H4 120.9
C5 C4 H4 120.9
N1 C5 N2 116.8(7)
N1 C5 C4 122.0(7)
N2 C5 C4 121.2(7)
C7 C6 C11 119.5(8)
C7 C6 P1 120.0(6)
C11 C6 P1 120.5(6)
C6 C7 C8 119.6(8)
C6 C7 H7 120.2
C8 C7 H7 120.2
C9 C8 C7 119.6(8)
C9 C8 H8 120.2
C7 C8 H8 120.2
C10 C9 C8 121.3(8)
C10 C9 H9 119.3
C8 C9 H9 119.3
C9 C10 C11 119.1(9)
C9 C10 H10 120.5
C11 C10 H10 120.5
C10 C11 C6 120.9(8)
C10 C11 H11 119.6
C6 C11 H11 119.6
C13 C12 C17 119.8(8)
C13 C12 P1 120.4(6)
C17 C12 P1 119.8(6)
C14 C13 C12 119.4(8)
C14 C13 H13 120.3
C12 C13 H13 120.3
C13 C14 C15 121.3(8)
C13 C14 H14 119.4
C15 C14 H14 119.4
C16 C15 C14 119.7(8)
C16 C15 H15 120.2
C14 C15 H15 120.2
C15 C16 C17 120.4(8)
C15 C16 H16 119.8
C17 C16 H16 119.8
C16 C17 C12 119.5(8)
C16 C17 H17 120.3
C12 C17 H17 120.3

loop_
_geom_bond_atom_site_label_1
_geom_bond_atom_site_label_2
_geom_bond_distance
Pt1 N1 2.079(7)
Pt1 P1 2.200(2)
Pt1 I2 2.5944(6)
Pt1 I1 2.6654(6)
P1 N2 1.667(7)
P1 C6 1.796(8)
P1 C12 1.806(8)
N1 C1 1.350(11)
N1 C5 1.352(10)
N2 C5 1.405(9)
N2 H20 0.8800
C1 C2 1.401(12)
C1 H1 0.9500
C2 C3 1.374(13)
C2 H2 0.9500
C3 C4 1.364(12)
C3 H3 0.9500
C4 C5 1.415(11)
C4 H4 0.9500
C6 C7 1.393(11)
C6 C11 1.397(12)
C7 C8 1.399(12)
C7 H7 0.9500
C8 C9 1.386(13)
C8 H8 0.9500
C9 C10 1.378(13)
C9 H9 0.9500
C10 C11 1.385(13)
C10 H10 0.9500
C11 H11 0.9500
C12 C13 1.395(11)
C12 C17 1.403(11)
C13 C14 1.374(12)
C13 H13 0.9500
C14 C15 1.382(13)
C14 H14 0.9500
C15 C16 1.380(13)
C15 H15 0.9500
C16 C17 1.389(12)
C16 H16 0.9500
C17 H17 0.9500

loop_
_geom_torsion_atom_site_label_1
_geom_torsion_atom_site_label_2
_geom_torsion_atom_site_label_3
_geom_torsion_atom_site_label_4
_geom_torsion
N1 Pt1 P1 N2 -8.5(3)
I2 Pt1 P1 N2 170.0(3)
N1 Pt1 P1 C6 -123.0(4)
I2 Pt1 P1 C6 55.5(3)
N1 Pt1 P1 C12 106.6(3)
I2 Pt1 P1 C12 -74.9(3)
P1 Pt1 N1 C1 -173.5(7)
I1 Pt1 N1 C1 4.2(7)
P1 Pt1 N1 C5 7.6(6)
I1 Pt1 N1 C5 -174.6(6)
C6 P1 N2 C5 137.0(6)
C12 P1 N2 C5 -112.7(7)
Pt1 P1 N2 C5 10.4(7)
C5 N1 C1 C2 2.8(13)
Pt1 N1 C1 C2 -176.0(7)
N1 C1 C2 C3 -3.4(14)
C1 C2 C3 C4 2.3(14)
C2 C3 C4 C5 -0.8(14)
C1 N1 C5 N2 177.9(7)
Pt1 N1 C5 N2 -3.2(9)
C1 N1 C5 C4 -1.2(12)
Pt1 N1 C5 C4 177.7(6)
P1 N2 C5 N1 -5.7(10)
P1 N2 C5 C4 173.4(7)
C3 C4 C5 N1 0.2(13)
C3 C4 C5 N2 -178.9(8)
N2 P1 C6 C7 -35.5(7)
C12 P1 C6 C7 -147.2(7)
Pt1 P1 C6 C7 77.1(7)
N2 P1 C6 C11 146.4(7)
C12 P1 C6 C11 34.7(7)
Pt1 P1 C6 C11 -101.1(7)
C11 C6 C7 C8 0.2(12)
P1 C6 C7 C8 -177.9(6)
C6 C7 C8 C9 0.9(13)
C7 C8 C9 C10 -1.9(14)
C8 C9 C10 C11 1.7(14)
C9 C10 C11 C6 -0.5(13)
C7 C6 C11 C10 -0.4(12)
P1 C6 C11 C10 177.7(7)
N2 P1 C12 C13 -60.7(7)
C6 P1 C12 C13 49.7(7)
Pt1 P1 C12 C13 -172.5(6)
N2 P1 C12 C17 115.6(7)
C6 P1 C12 C17 -134.1(7)
Pt1 P1 C12 C17 3.7(8)
C17 C12 C13 C14 0.3(12)
P1 C12 C13 C14 176.5(7)
C12 C13 C14 C15 -2.7(14)
C13 C14 C15 C16 3.0(15)
C14 C15 C16 C17 -0.7(14)
C15 C16 C17 C12 -1.6(13)
C13 C12 C17 C16 1.8(12)
P1 C12 C17 C16 -174.4(6)
